data_7020177
loop_
_publ_author_name
'Bouamaied, Imenne'
'Constable, Edwin C.'
'Housecroft, Catherine E.'
'Neuburger, Markus'
'Zampese, Jennifer A.'

_publ_section_title
;
 Stereochemistry controlled by an asymmetric sulfur atom, and a rare
 example of a kryptoracemate.
;
_journal_issue 34
_journal_name_full 'Dalton transactions (Cambridge, England : 2003)'
_journal_page_first 10276
_journal_page_last 10285
_journal_paper_doi 10.1039/c2dt30892d
_journal_volume 41
_journal_year 2012
_chemical_formula_moiety 'C17 H14 N2 O S'
_chemical_formula_sum 'C17 H14 N2 O S'
_chemical_formula_weight 294.37
_chemical_name_systematic
;
?
;
_space_group_IT_number 15
_symmetry_cell_setting monoclinic
_symmetry_space_group_name_Hall '-C 2yc'
_symmetry_space_group_name_H-M 'C 1 2/c 1'
_atom_sites_solution_hydrogens geom
_atom_sites_solution_primary direct
_atom_sites_solution_secondary difmap
_audit_creation_method SHELXL-97
_cell_angle_alpha 90.00
_cell_angle_beta 108.672(15)
_cell_angle_gamma 90.00
_cell_formula_units_Z 8
_cell_length_a 33.093(6)
_cell_length_b 6.1290(7)
_cell_length_c 15.202(3)
_cell_measurement_reflns_used 5273
_cell_measurement_temperature 173(2)
_cell_measurement_theta_max 61.81
_cell_measurement_theta_min 5.55
_cell_volume 2921.1(9)
_computing_cell_refinement 'Stoe IPDS'
_computing_data_collection 'Stoe IPDS'
_computing_data_reduction 'Stoe IPDS'
_computing_molecular_graphics 'Bruker SHELXTL'
_computing_publication_material 'Bruker SHELXTL'
_computing_structure_refinement 'SHELXL-97 (Sheldrick, 1997)'
_computing_structure_solution 'SHELXS-97 (Sheldrick, 1990)'
_diffrn_ambient_temperature 173(2)
_diffrn_measured_fraction_theta_full 0.993
_diffrn_measured_fraction_theta_max 0.993
_diffrn_measurement_device_type 'Stoe IPDS'
_diffrn_measurement_method '\w scans'
_diffrn_radiation_monochromator graphite
_diffrn_radiation_source 'fine-focus sealed tube'
_diffrn_radiation_type MoK\a
_diffrn_radiation_wavelength 0.71073
_diffrn_reflns_av_R_equivalents 0.0618
_diffrn_reflns_av_sigmaI/netI 0.0333
_diffrn_reflns_limit_h_max 41
_diffrn_reflns_limit_h_min -41
_diffrn_reflns_limit_k_max 7
_diffrn_reflns_limit_k_min -7
_diffrn_reflns_limit_l_max 19
_diffrn_reflns_limit_l_min -19
_diffrn_reflns_number 18504
_diffrn_reflns_theta_full 26.50
_diffrn_reflns_theta_max 26.50
_diffrn_reflns_theta_min 2.60
_exptl_absorpt_coefficient_mu 0.221
_exptl_absorpt_correction_T_max 0.9571
_exptl_absorpt_correction_T_min 0.8974
_exptl_absorpt_correction_type multi-scan
_exptl_absorpt_process_details '(Blessing 1951)'
_exptl_crystal_colour colourless
_exptl_crystal_density_diffrn 1.339
_exptl_crystal_density_method 'not measured'
_exptl_crystal_description block
_exptl_crystal_F_000 1232
_exptl_crystal_size_max 0.50
_exptl_crystal_size_mid 0.30
_exptl_crystal_size_min 0.20
_refine_diff_density_max 0.938
_refine_diff_density_min -0.392
_refine_diff_density_rms 0.048
_refine_ls_extinction_method none
_refine_ls_goodness_of_fit_ref 1.099
_refine_ls_hydrogen_treatment constr
_refine_ls_matrix_type full
_refine_ls_number_parameters 191
_refine_ls_number_reflns 3011
_refine_ls_number_restraints 0
_refine_ls_restrained_S_all 1.099
_refine_ls_R_factor_all 0.0629
_refine_ls_R_factor_gt 0.0585
_refine_ls_shift/su_max 0.001
_refine_ls_shift/su_mean 0.000
_refine_ls_structure_factor_coef Fsqd
_refine_ls_weighting_details 'calc w=1/[\s^2^(Fo^2^)+(0.0823P)^2^+3.3978P] where P=(Fo^2^+2Fc^2^)/3'
_refine_ls_weighting_scheme calc
_refine_ls_wR_factor_gt 0.1624
_refine_ls_wR_factor_ref 0.1657
_reflns_number_gt 2778
_reflns_number_total 3011
_reflns_threshold_expression >2sigma(I)
_cod_data_source_file c2dt30892d.txt
_cod_data_source_block ib63
_cod_depositor_comments
;
The following automatic conversions were performed:

'_symmetry_cell_setting' value 'Monoclinic' changed to 'monoclinic'
according to /home/saulius/struct/CIF-dictionaries/cif_core.dic
dictionary named 'cif_core.dic' version 2.4.2 from 2011-04-26.

Automatic conversion script
Id: cif_fix_values 1891 2012-01-12 08:04:46Z andrius 
;
_cod_original_cell_volume 2921.1(8)
_cod_original_sg_symbol_Hall -C2yc
_cod_original_sg_symbol_H-M C2/c
_cod_database_code 7020177

loop_
_symmetry_equiv_pos_as_xyz
'x, y, z'
'-x, y, -z+1/2'
'x+1/2, y+1/2, z'
'-x+1/2, y+1/2, -z+1/2'
'-x, -y, -z'
'x, -y, z-1/2'
'-x+1/2, -y+1/2, -z'
'x+1/2, -y+1/2, z-1/2'

loop_
_atom_site_label
_atom_site_type_symbol
_atom_site_fract_x
_atom_site_fract_y
_atom_site_fract_z
_atom_site_U_iso_or_equiv
_atom_site_adp_type
_atom_site_occupancy
_atom_site_symmetry_multiplicity
_atom_site_calc_flag
_atom_site_refinement_flags
S1 S 0.244082(17) 0.34398(11) 0.33188(4) 0.0527(2) Uani 1 1 d .
O1 O 0.22451(6) 0.1606(4) 0.36536(17) 0.0743(6) Uani 1 1 d .
N1 N 0.35535(7) -0.2032(3) 0.55358(15) 0.0518(5) Uani 1 1 d .
N2 N 0.38807(5) 0.2562(3) 0.44384(11) 0.0369(4) Uani 1 1 d .
C1 C 0.37224(9) -0.3732(4) 0.60788(19) 0.0557(6) Uani 1 1 d .
H1A H 0.3535 -0.4717 0.6238 0.067 Uiso 1 1 calc R
C2 C 0.41531(9) -0.4125(4) 0.64183(17) 0.0539(6) Uani 1 1 d .
H2A H 0.4261 -0.5366 0.6795 0.065 Uiso 1 1 calc R
C17 C 0.24256(9) 0.5776(5) 0.4013(2) 0.0656(7) Uani 1 1 d .
H17A H 0.2129 0.6221 0.3898 0.098 Uiso 1 1 calc R
H17B H 0.2584 0.6976 0.3850 0.098 Uiso 1 1 calc R
H17C H 0.2556 0.5412 0.4671 0.098 Uiso 1 1 calc R
C3 C 0.44253(8) -0.2678(4) 0.61995(17) 0.0525(6) Uani 1 1 d .
H3A H 0.4725 -0.2896 0.6434 0.063 Uiso 1 1 calc R
C4 C 0.42595(7) -0.0914(4) 0.56384(16) 0.0458(5) Uani 1 1 d .
H4A H 0.4442 0.0096 0.5478 0.055 Uiso 1 1 calc R
C5 C 0.38210(7) -0.0645(3) 0.53130(14) 0.0392(4) Uani 1 1 d .
C6 C 0.36203(7) 0.1188(3) 0.46815(14) 0.0380(4) Uani 1 1 d .
C7 C 0.31770(7) 0.1403(4) 0.43576(16) 0.0431(5) Uani 1 1 d .
H7A H 0.2998 0.0430 0.4551 0.052 Uiso 1 1 calc R
C8 C 0.30093(6) 0.3075(4) 0.37493(15) 0.0419(5) Uani 1 1 d .
C9 C 0.32711(7) 0.4450(4) 0.34617(15) 0.0456(5) Uani 1 1 d .
H9A H 0.3155 0.5554 0.3013 0.055 Uiso 1 1 calc R
C10 C 0.37116(6) 0.4185(3) 0.38438(13) 0.0370(4) Uani 1 1 d .
C11 C 0.40147(7) 0.5714(3) 0.36192(13) 0.0380(4) Uani 1 1 d .
C12 C 0.44510(7) 0.5302(4) 0.39307(15) 0.0454(5) Uani 1 1 d .
H12A H 0.4556 0.4004 0.4268 0.055 Uiso 1 1 calc R
C13 C 0.47334(8) 0.6774(4) 0.37528(18) 0.0531(6) Uani 1 1 d .
H13A H 0.5031 0.6480 0.3970 0.064 Uiso 1 1 calc R
C14 C 0.45858(9) 0.8654(4) 0.32642(18) 0.0538(6) Uani 1 1 d .
H14A H 0.4780 0.9662 0.3146 0.065 Uiso 1 1 calc R
C15 C 0.41522(8) 0.9070(4) 0.29455(18) 0.0530(6) Uani 1 1 d .
H15A H 0.4048 1.0360 0.2601 0.064 Uiso 1 1 calc R
C16 C 0.38710(7) 0.7619(4) 0.31263(16) 0.0460(5) Uani 1 1 d .
H16A H 0.3574 0.7927 0.2910 0.055 Uiso 1 1 calc R

loop_
_atom_site_aniso_label
_atom_site_aniso_U_11
_atom_site_aniso_U_22
_atom_site_aniso_U_33
_atom_site_aniso_U_23
_atom_site_aniso_U_13
_atom_site_aniso_U_12
S1 0.0339(3) 0.0624(4) 0.0554(4) -0.0013(3) 0.0054(2) -0.0013(2)
O1 0.0516(10) 0.0750(14) 0.0923(15) -0.0036(11) 0.0174(10) -0.0188(10)
N1 0.0541(11) 0.0469(11) 0.0575(11) 0.0076(9) 0.0222(9) -0.0032(9)
N2 0.0381(8) 0.0366(9) 0.0374(8) 0.0006(7) 0.0141(7) 0.0016(7)
C1 0.0686(16) 0.0450(13) 0.0571(14) 0.0075(11) 0.0252(12) -0.0040(11)
C2 0.0735(16) 0.0396(12) 0.0482(12) 0.0065(10) 0.0189(12) 0.0080(11)
C17 0.0521(14) 0.0615(16) 0.090(2) -0.0061(15) 0.0320(14) 0.0015(12)
C3 0.0526(13) 0.0478(13) 0.0531(13) 0.0036(11) 0.0115(11) 0.0089(10)
C4 0.0471(12) 0.0407(11) 0.0496(12) 0.0035(9) 0.0155(10) 0.0012(9)
C5 0.0447(11) 0.0349(10) 0.0400(10) -0.0007(8) 0.0164(8) 0.0002(8)
C6 0.0403(10) 0.0369(10) 0.0374(10) -0.0016(8) 0.0132(8) -0.0012(8)
C7 0.0404(11) 0.0421(11) 0.0474(11) 0.0000(9) 0.0147(9) -0.0033(9)
C8 0.0342(10) 0.0483(12) 0.0401(10) -0.0040(9) 0.0077(8) -0.0010(8)
C9 0.0399(11) 0.0518(13) 0.0423(11) 0.0093(9) 0.0093(9) 0.0028(9)
C10 0.0380(10) 0.0397(10) 0.0344(9) 0.0000(8) 0.0131(8) 0.0014(8)
C11 0.0419(10) 0.0396(10) 0.0348(9) -0.0005(8) 0.0154(8) 0.0007(8)
C12 0.0415(11) 0.0466(12) 0.0470(11) 0.0072(9) 0.0126(9) 0.0016(9)
C13 0.0427(12) 0.0569(14) 0.0598(14) 0.0017(11) 0.0165(10) -0.0049(10)
C14 0.0571(14) 0.0488(13) 0.0609(14) 0.0007(11) 0.0265(12) -0.0103(11)
C15 0.0617(14) 0.0428(12) 0.0597(14) 0.0095(10) 0.0267(12) 0.0033(11)
C16 0.0449(11) 0.0446(12) 0.0508(12) 0.0072(10) 0.0188(10) 0.0064(9)

loop_
_atom_type_symbol
_atom_type_description
_atom_type_scat_dispersion_real
_atom_type_scat_dispersion_imag
_atom_type_scat_source
C C 0.0033 0.0016 'International Tables Vol C Tables 4.2.6.8 and 6.1.1.4'
H H 0.0000 0.0000 'International Tables Vol C Tables 4.2.6.8 and 6.1.1.4'
N N 0.0061 0.0033 'International Tables Vol C Tables 4.2.6.8 and 6.1.1.4'
O O 0.0106 0.0060 'International Tables Vol C Tables 4.2.6.8 and 6.1.1.4'
S S 0.1246 0.1234 'International Tables Vol C Tables 4.2.6.8 and 6.1.1.4'

loop_
_geom_angle_atom_site_label_1
_geom_angle_atom_site_label_2
_geom_angle_atom_site_label_3
_geom_angle
O1 S1 C17 108.04(14)
O1 S1 C8 107.77(12)
C17 S1 C8 96.25(12)
C1 N1 C5 118.0(2)
C6 N2 C10 119.10(17)
N1 C1 C2 123.2(2)
N1 C1 H1A 118.4
C2 C1 H1A 118.4
C1 C2 C3 118.4(2)
C1 C2 H2A 120.8
C3 C2 H2A 120.8
S1 C17 H17A 109.5
S1 C17 H17B 109.5
H17A C17 H17B 109.5
S1 C17 H17C 109.5
H17A C17 H17C 109.5
H17B C17 H17C 109.5
C4 C3 C2 119.5(2)
C4 C3 H3A 120.2
C2 C3 H3A 120.2
C3 C4 C5 118.6(2)
C3 C4 H4A 120.7
C5 C4 H4A 120.7
N1 C5 C4 122.2(2)
N1 C5 C6 116.44(19)
C4 C5 C6 121.35(19)
N2 C6 C7 122.68(19)
N2 C6 C5 117.33(18)
C7 C6 C5 119.99(19)
C8 C7 C6 117.4(2)
C8 C7 H7A 121.3
C6 C7 H7A 121.3
C7 C8 C9 120.7(2)
C7 C8 S1 119.24(17)
C9 C8 S1 120.01(17)
C8 C9 C10 118.5(2)
C8 C9 H9A 120.8
C10 C9 H9A 120.8
N2 C10 C9 121.49(19)
N2 C10 C11 117.07(18)
C9 C10 C11 121.44(19)
C16 C11 C12 118.4(2)
C16 C11 C10 120.92(19)
C12 C11 C10 120.62(19)
C13 C12 C11 120.4(2)
C13 C12 H12A 119.8
C11 C12 H12A 119.8
C14 C13 C12 120.4(2)
C14 C13 H13A 119.8
C12 C13 H13A 119.8
C13 C14 C15 119.6(2)
C13 C14 H14A 120.2
C15 C14 H14A 120.2
C16 C15 C14 120.2(2)
C16 C15 H15A 119.9
C14 C15 H15A 119.9
C15 C16 C11 121.0(2)
C15 C16 H16A 119.5
C11 C16 H16A 119.5

loop_
_geom_bond_atom_site_label_1
_geom_bond_atom_site_label_2
_geom_bond_distance
S1 O1 1.467(2)
S1 C17 1.789(3)
S1 C8 1.797(2)
N1 C1 1.336(3)
N1 C5 1.346(3)
N2 C6 1.339(3)
N2 C10 1.340(3)
C1 C2 1.373(4)
C1 H1A 0.9500
C2 C3 1.379(4)
C2 H2A 0.9500
C17 H17A 0.9800
C17 H17B 0.9800
C17 H17C 0.9800
C3 C4 1.378(3)
C3 H3A 0.9500
C4 C5 1.385(3)
C4 H4A 0.9500
C5 C6 1.489(3)
C6 C7 1.396(3)
C7 C8 1.373(3)
C7 H7A 0.9500
C8 C9 1.376(3)
C9 C10 1.395(3)
C9 H9A 0.9500
C10 C11 1.490(3)
C11 C16 1.386(3)
C11 C12 1.391(3)
C12 C13 1.386(3)
C12 H12A 0.9500
C13 C14 1.373(4)
C13 H13A 0.9500
C14 C15 1.383(4)
C14 H14A 0.9500
C15 C16 1.377(3)
C15 H15A 0.9500
C16 H16A 0.9500
